data_7230964
loop_
_publ_author_name
'Wang, Xiuli'
'Bai, Xue'
'Lin, Hongyan'
'Sun, Junjun'
'Wang, Xiang'
'Liu, Guocheng'

_publ_section_title
;
 A series of new polyoxometalate-based metal--organic complexes with
 different rigid pyridyl-bis(triazole) ligands: assembly, structures and
 electrochemical properties
;
_journal_issue 40
_journal_name_full 'RSC Advances'
_journal_page_first 22676
_journal_paper_doi 10.1039/C8RA03277G
_journal_volume 8
_journal_year 2018
_chemical_formula_sum 'C18 H40 Mo8 N14 Ni3 O40'
_chemical_formula_weight 2036.29
_space_group_crystal_system triclinic
_space_group_IT_number 2
_space_group_name_Hall '-P 1'
_space_group_name_H-M_alt 'P -1'
_symmetry_space_group_name_Hall '-P 1'
_symmetry_space_group_name_H-M 'P -1'
_atom_sites_solution_hydrogens mixed
_audit_creation_method SHELXL-2014/7
_audit_update_record
;
2018-06-11 deposited with the CCDC.
2018-06-12 downloaded from the CCDC.
;
_cell_angle_alpha 94.4490(10)
_cell_angle_beta 114.0790(10)
_cell_angle_gamma 95.0830(10)
_cell_formula_units_Z 1
_cell_length_a 10.5650(7)
_cell_length_b 11.4200(8)
_cell_length_c 12.1260(8)
_cell_measurement_reflns_used 4898
_cell_measurement_temperature 293(2)
_cell_measurement_theta_max 25.0948
_cell_measurement_theta_min 2.6037
_cell_volume 1320.03(15)
_computing_cell_refinement 'SAINT v8.34A (Bruker, 2013)'
_computing_data_collection 'Bruker Smart'
_computing_data_reduction 'SAINT v8.34A (Bruker, 2013)'
_computing_molecular_graphics 'Bruker SHELXTL'
_computing_publication_material 'Bruker SHELXTL'
_computing_structure_refinement 'SHELXL-2014/7 (Sheldrick, 2014)'
_computing_structure_solution 'XT, VERSION 2014/5'
_diffrn_ambient_temperature 293(2)
_diffrn_measured_fraction_theta_full 0.990
_diffrn_measured_fraction_theta_max 0.990
_diffrn_measurement_device_type 'Bruker Smart Apex II'
_diffrn_measurement_method 'w scans'
_diffrn_radiation_type MoK\a
_diffrn_radiation_wavelength 0.71069
_diffrn_reflns_av_R_equivalents 0.0122
_diffrn_reflns_av_unetI/netI 0.0221
_diffrn_reflns_Laue_measured_fraction_full 0.990
_diffrn_reflns_Laue_measured_fraction_max 0.990
_diffrn_reflns_limit_h_max 9
_diffrn_reflns_limit_h_min -12
_diffrn_reflns_limit_k_max 13
_diffrn_reflns_limit_k_min -13
_diffrn_reflns_limit_l_max 14
_diffrn_reflns_limit_l_min -14
_diffrn_reflns_number 7580
_diffrn_reflns_point_group_measured_fraction_full 0.990
_diffrn_reflns_point_group_measured_fraction_max 0.990
_diffrn_reflns_theta_full 25.094
_diffrn_reflns_theta_max 25.094
_diffrn_reflns_theta_min 1.854
_exptl_absorpt_coefficient_mu 2.994
_exptl_absorpt_correction_T_max 0.7452
_exptl_absorpt_correction_T_min 0.5304
_exptl_absorpt_correction_type multi-scan
_exptl_absorpt_process_details
;
SADABS-Bruker AXS area detector scaling and absorption correction
;
_exptl_crystal_colour green
_exptl_crystal_density_diffrn 2.562
_exptl_crystal_description block
_exptl_crystal_F_000 986
_exptl_crystal_size_max 0.190
_exptl_crystal_size_mid 0.180
_exptl_crystal_size_min 0.170
_refine_diff_density_max 1.061
_refine_diff_density_min -0.663
_refine_diff_density_rms 0.091
_refine_ls_extinction_method none
_refine_ls_goodness_of_fit_ref 1.045
_refine_ls_hydrogen_treatment mixed
_refine_ls_matrix_type full
_refine_ls_number_parameters 407
_refine_ls_number_reflns 4668
_refine_ls_number_restraints 30
_refine_ls_restrained_S_all 1.052
_refine_ls_R_factor_all 0.0248
_refine_ls_R_factor_gt 0.0214
_refine_ls_shift/su_max 0.003
_refine_ls_shift/su_mean 0.000
_refine_ls_structure_factor_coef Fsqd
_refine_ls_weighting_details 'w=1/[\s^2^(Fo^2^)+(0.0213P)^2^+2.7800P] where P=(Fo^2^+2Fc^2^)/3'
_refine_ls_weighting_scheme calc
_refine_ls_wR_factor_gt 0.0512
_refine_ls_wR_factor_ref 0.0529
_reflns_Friedel_coverage 0.000
_reflns_number_gt 4265
_reflns_number_total 4668
_reflns_threshold_expression 'I > 2\s(I)'
_cod_data_source_file c8ra03277g2.cif
_cod_data_source_block 5
_cod_database_code 7230964
_shelx_shelxl_version_number 2014/7
_shelx_space_group_comment
;
The symmetry employed for this shelxl refinement is uniquely defined
by the following loop, which should always be used as a source of
symmetry information in preference to the above space-group names.
They are only intended as comments.
;
_shelx_estimated_absorpt_t_min 0.600
_shelx_estimated_absorpt_t_max 0.630

loop_
_space_group_symop_operation_xyz
'x, y, z'
'-x, -y, -z'

loop_
_atom_site_label
_atom_site_type_symbol
_atom_site_fract_x
_atom_site_fract_y
_atom_site_fract_z
_atom_site_U_iso_or_equiv
_atom_site_adp_type
_atom_site_occupancy
_atom_site_site_symmetry_order
_atom_site_calc_flag
_atom_site_refinement_flags_posn
_atom_site_refinement_flags_adp
_atom_site_refinement_flags_occupancy
_atom_site_disorder_assembly
_atom_site_disorder_group
Mo1 Mo 0.00461(3) -0.03663(2) 0.81094(2) 0.01243(7) Uani 1 1 d . . . . .
Ni1 Ni 0.28440(4) 0.06250(4) 1.09190(4) 0.01615(10) Uani 1 1 d . . . . .
N1 N 0.1719(3) 0.1909(2) 1.0039(2) 0.0170(6) Uani 1 1 d . . . . .
N2 N 0.0550(3) 0.1505(2) 0.8973(2) 0.0161(6) Uani 1 1 d . . . . .
N3 N 0.0396(3) 0.3359(3) 0.9502(3) 0.0255(7) Uani 1 1 d . . . . .
N4 N 0.1950(3) 0.4940(3) 1.1355(3) 0.0326(8) Uani 1 1 d . . . . .
N5 N 0.2925(4) 0.5684(3) 1.2289(3) 0.0347(8) Uani 1 1 d . . . . .
N6 N 0.3760(3) 0.3954(3) 1.2193(3) 0.0281(7) Uani 1 1 d . . . . .
N7 N 0.7676(4) 0.6629(4) 1.5715(4) 0.0546(12) Uani 1 1 d . . . . .
O1 O -0.1555(2) -0.0556(2) 0.8162(2) 0.0202(5) Uani 1 1 d . . . . .
O1W O 0.4318(3) 0.1720(2) 1.2302(2) 0.0339(7) Uani 1 1 d . . . . .
H1WA H 0.5161 0.1619 1.2720 0.051 Uiso 1 1 d R U . . .
H1WB H 0.4351 0.2470 1.2343 0.051 Uiso 1 1 d R U . . .
O2 O -0.0624(2) 0.05290(19) 0.66403(19) 0.0157(5) Uani 1 1 d . . . . .
O2W O 0.3821(3) -0.0684(3) 1.1848(3) 0.0400(7) Uani 1 1 d . . . . .
H2WA H 0.3915 -0.0656 1.2581 0.060 Uiso 1 1 d R U . . .
H2WB H 0.3804 -0.1392 1.1564 0.060 Uiso 1 1 d R U . . .
O3 O 0.1784(2) -0.0017(2) 0.75378(19) 0.0167(5) Uani 1 1 d . . . . .
O3W O 0.3915(3) 0.0647(2) 0.9819(2) 0.0261(6) Uani 1 1 d . . . . .
H3WA H 0.3317 0.0444 0.9089 0.039 Uiso 1 1 d R U . . .
H3WB H 0.4375 0.1202 0.9653 0.039 Uiso 1 1 d R U . . .
O4 O 0.1664(3) 0.2336(2) 0.6956(2) 0.0286(6) Uani 1 1 d . . . . .
O4WA O 0.4634(12) -0.2499(8) 1.0657(8) 0.090(3) Uani 0.5 1 d . U P A 2
H4WC H 0.5027 -0.2978 1.1154 0.134 Uiso 0.5 1 d R U P A 2
H4WD H 0.3914 -0.2869 1.0065 0.134 Uiso 0.5 1 d R U P A 2
O4W O 0.3302(10) -0.2746(6) 1.0752(7) 0.075(3) Uani 0.5 1 d . . P B 1
H4WA H 0.3859 -0.3054 1.0507 0.113 Uiso 0.5 1 d R U P B 1
H4WB H 0.3354 -0.3098 1.1359 0.113 Uiso 0.5 1 d R U P B 1
O5 O 0.2380(2) 0.0738(2) 0.5612(2) 0.0214(5) Uani 1 1 d . . . . .
O5W O 0.1593(10) 0.4727(8) 0.7376(8) 0.078(2) Uani 0.5 1 d . U P C 1
H5WA H 0.2312 0.4382 0.7506 0.117 Uiso 0.5 1 d R U P C 1
H5WB H 0.0908 0.4219 0.7285 0.117 Uiso 0.5 1 d R U P C 1
O5WA O 0.0473(11) 0.4530(9) 0.6865(9) 0.093(3) Uani 0.5 1 d . U P D 2
H5WC H 0.0404 0.5174 0.7226 0.140 Uiso 0.5 1 d R U P D 2
H5WD H 0.0825 0.4684 0.6367 0.140 Uiso 0.5 1 d R U P D 2
O6W O 0.0858(4) 0.5849(3) 0.8946(3) 0.0570(9) Uani 1 1 d . . . . .
H6WA H 0.1565 0.6374 0.9307 0.085 Uiso 1 1 d R U . . .
H6WB H 0.1194 0.5527 0.8487 0.085 Uiso 1 1 d R U . . .
O6 O -0.0039(2) -0.1806(2) 0.7218(2) 0.0179(5) Uani 1 1 d . . . . .
O7 O 0.2783(3) -0.2209(3) 0.8287(2) 0.0348(7) Uani 1 1 d . . . . .
O7WA O 0.3822(16) 0.4488(11) 0.8799(12) 0.145(5) Uani 0.5 1 d . U P E 2
H7WA H 0.3679 0.5083 0.9179 0.217 Uiso 0.5 1 d R U P E 2
H7WB H 0.4536 0.4248 0.9326 0.217 Uiso 0.5 1 d R U P E 2
O7W O 0.4550(16) 0.3211(13) 0.9704(15) 0.159(5) Uani 0.5 1 d . U P F 1
H7WC H 0.4790 0.3902 1.0097 0.239 Uiso 0.5 1 d R U P F 1
H7WD H 0.3761 0.3245 0.9124 0.239 Uiso 0.5 1 d R U P F 1
O8 O 0.1273(2) -0.05316(19) 0.9548(2) 0.0177(5) Uani 1 1 d . . . . .
O9 O 0.0445(2) -0.10703(19) 0.52371(19) 0.0152(5) Uani 1 1 d . . . . .
O10 O 0.1004(3) -0.3325(2) 0.6067(3) 0.0342(7) Uani 1 1 d . . . . .
O11 O 0.1793(3) -0.2574(3) 0.4015(2) 0.0404(7) Uani 1 1 d . . . . .
O12 O 0.3532(3) -0.0625(3) 0.4266(3) 0.0433(8) Uani 1 1 d . . . . .
O13 O 0.3007(2) -0.1411(2) 0.6301(2) 0.0232(5) Uani 1 1 d . . . . .
C1 C -0.0204(4) 0.2397(3) 0.8703(3) 0.0223(8) Uani 1 1 d . . . . .
H1 H -0.1056 0.2352 0.8030 0.027 Uiso 1 1 calc R U . . .
C2 C 0.1591(4) 0.3020(3) 1.0311(3) 0.0206(7) Uani 1 1 d . . . . .
C3 C 0.2479(4) 0.3928(3) 1.1313(3) 0.0245(8) Uani 1 1 d . . . . .
C4 C 0.3993(4) 0.5067(3) 1.2779(3) 0.0297(9) Uani 1 1 d . . . . .
C5 C 0.5283(4) 0.5591(3) 1.3814(4) 0.0319(9) Uani 1 1 d . . . . .
C6 C 0.5368(5) 0.6730(4) 1.4378(4) 0.0374(10) Uani 1 1 d . . . . .
H6 H 0.4602 0.7147 1.4108 0.045 Uiso 1 1 calc R U . . .
C7 C 0.6585(5) 0.7224(4) 1.5326(4) 0.0437(12) Uani 1 1 d . . . . .
H7A H 0.6651 0.7982 1.5702 0.052 Uiso 1 1 calc R U . . .
C8 C 0.7630(5) 0.5536(6) 1.5226(5) 0.0663(17) Uani 1 1 d . . . . .
H8 H 0.8410 0.5139 1.5535 0.080 Uiso 1 1 calc R U . . .
C9 C 0.6434(5) 0.4988(4) 1.4264(5) 0.0513(13) Uani 1 1 d . . . . .
H9 H 0.6398 0.4222 1.3921 0.062 Uiso 1 1 calc R U . . .
Mo2 Mo 0.16523(3) -0.19586(3) 0.68851(3) 0.01793(8) Uani 1 1 d . . . . .
Ni2 Ni 0.0000 0.5000 1.0000 0.02515(16) Uani 1 2 d S . P . .
Mo3 Mo 0.11746(3) 0.09387(2) 0.62297(2) 0.01407(7) Uani 1 1 d . . . . .
Mo4 Mo 0.21970(3) -0.11251(3) 0.46102(3) 0.02026(8) Uani 1 1 d . . . . .
H7 H 0.848(7) 0.704(6) 1.624(6) 0.08(2) Uiso 1 1 d . . . . .

loop_
_atom_site_aniso_label
_atom_site_aniso_U_11
_atom_site_aniso_U_22
_atom_site_aniso_U_33
_atom_site_aniso_U_23
_atom_site_aniso_U_13
_atom_site_aniso_U_12
Mo1 0.01279(14) 0.01475(14) 0.00876(14) -0.00012(10) 0.00375(11) 0.00196(11)
Ni1 0.0124(2) 0.0214(2) 0.0131(2) 0.00126(17) 0.00329(17) 0.00522(17)
N1 0.0131(14) 0.0179(14) 0.0150(14) -0.0012(11) 0.0017(12) 0.0019(11)
N2 0.0162(14) 0.0175(14) 0.0112(14) -0.0001(11) 0.0019(12) 0.0047(11)
N3 0.0250(17) 0.0199(15) 0.0199(16) -0.0021(12) -0.0027(13) 0.0087(13)
N4 0.0293(18) 0.0226(16) 0.0300(18) -0.0098(14) -0.0023(15) 0.0087(14)
N5 0.0336(19) 0.0234(17) 0.0301(19) -0.0126(14) -0.0011(16) 0.0034(15)
N6 0.0222(16) 0.0242(16) 0.0252(17) -0.0082(13) -0.0009(14) 0.0037(13)
N7 0.032(2) 0.074(3) 0.038(2) -0.024(2) 0.0066(19) -0.027(2)
O1 0.0183(12) 0.0260(13) 0.0163(12) 0.0007(10) 0.0075(10) 0.0032(10)
O1W 0.0166(13) 0.0307(14) 0.0354(16) -0.0025(12) -0.0075(12) 0.0049(11)
O2 0.0153(12) 0.0211(12) 0.0106(11) 0.0035(9) 0.0045(9) 0.0050(9)
O2W 0.0495(19) 0.0444(17) 0.0253(15) 0.0105(13) 0.0098(14) 0.0265(15)
O3 0.0139(11) 0.0227(12) 0.0109(11) 0.0024(9) 0.0027(9) 0.0027(9)
O3W 0.0182(13) 0.0411(15) 0.0200(13) 0.0054(11) 0.0084(11) 0.0059(11)
O4 0.0341(15) 0.0214(13) 0.0252(14) -0.0038(11) 0.0098(12) -0.0030(11)
O4WA 0.119(8) 0.063(5) 0.075(6) 0.006(4) 0.026(6) 0.029(6)
O4W 0.103(7) 0.030(4) 0.069(5) 0.007(3) 0.016(5) -0.010(4)
O5 0.0164(12) 0.0295(13) 0.0178(12) 0.0046(10) 0.0066(10) 0.0019(10)
O5W 0.084(3) 0.074(3) 0.080(3) 0.0083(19) 0.039(2) 0.0127(19)
O5WA 0.101(3) 0.090(3) 0.090(3) 0.013(2) 0.039(2) 0.016(2)
O6W 0.075(3) 0.0430(19) 0.058(2) 0.0037(16) 0.034(2) -0.0020(18)
O6 0.0175(12) 0.0176(11) 0.0170(12) -0.0024(9) 0.0070(10) -0.0004(10)
O7 0.0335(16) 0.0492(17) 0.0237(14) 0.0168(13) 0.0096(13) 0.0166(13)
O7WA 0.212(13) 0.109(9) 0.124(9) -0.001(7) 0.086(9) 0.012(9)
O7W 0.162(11) 0.149(11) 0.218(13) 0.013(10) 0.134(11) 0.008(9)
O8 0.0198(12) 0.0180(11) 0.0131(12) 0.0018(9) 0.0040(10) 0.0049(10)
O9 0.0171(12) 0.0166(11) 0.0112(11) 0.0022(9) 0.0044(9) 0.0052(9)
O10 0.0494(18) 0.0216(13) 0.0353(16) 0.0012(12) 0.0209(14) 0.0101(13)
O11 0.065(2) 0.0372(16) 0.0213(14) 0.0045(12) 0.0161(15) 0.0292(15)
O12 0.0267(15) 0.082(2) 0.0300(16) 0.0175(16) 0.0165(13) 0.0182(15)
O13 0.0187(13) 0.0368(14) 0.0155(12) 0.0074(10) 0.0059(10) 0.0142(11)
C1 0.0206(18) 0.0219(18) 0.0155(17) -0.0016(14) -0.0018(15) 0.0076(15)
C2 0.0191(18) 0.0188(17) 0.0173(18) -0.0016(14) 0.0010(15) 0.0054(14)
C3 0.0214(19) 0.0206(18) 0.0229(19) -0.0044(15) 0.0015(16) 0.0037(15)
C4 0.027(2) 0.026(2) 0.025(2) -0.0076(16) 0.0027(17) 0.0007(16)
C5 0.028(2) 0.032(2) 0.027(2) -0.0082(17) 0.0071(18) -0.0091(17)
C6 0.042(3) 0.030(2) 0.031(2) -0.0090(18) 0.010(2) -0.0057(19)
C7 0.055(3) 0.037(2) 0.032(2) -0.0137(19) 0.020(2) -0.021(2)
C8 0.026(2) 0.087(4) 0.057(3) -0.027(3) -0.004(2) -0.004(3)
C9 0.028(2) 0.052(3) 0.053(3) -0.021(2) 0.002(2) 0.001(2)
Mo2 0.02058(16) 0.01976(15) 0.01542(15) 0.00443(11) 0.00767(13) 0.00997(12)
Ni2 0.0263(4) 0.0170(3) 0.0220(3) -0.0035(3) -0.0004(3) 0.0097(3)
Mo3 0.01320(14) 0.01630(14) 0.01046(14) 0.00107(11) 0.00300(11) 0.00088(11)
Mo4 0.01863(16) 0.03216(17) 0.01284(15) 0.00560(12) 0.00680(12) 0.01416(13)

loop_
_atom_type_symbol
_atom_type_description
_atom_type_scat_dispersion_real
_atom_type_scat_dispersion_imag
_atom_type_scat_source
C C 0.0033 0.0016 'International Tables Vol C Tables 4.2.6.8 and 6.1.1.4'
H H 0.0000 0.0000 'International Tables Vol C Tables 4.2.6.8 and 6.1.1.4'
N N 0.0061 0.0033 'International Tables Vol C Tables 4.2.6.8 and 6.1.1.4'
O O 0.0106 0.0060 'International Tables Vol C Tables 4.2.6.8 and 6.1.1.4'
Ni Ni 0.3393 1.1124 'International Tables Vol C Tables 4.2.6.8 and 6.1.1.4'
Mo Mo -1.6832 0.6857 'International Tables Vol C Tables 4.2.6.8 and 6.1.1.4'

loop_
_geom_angle_atom_site_label_1
_geom_angle_atom_site_label_2
_geom_angle_atom_site_label_3
_geom_angle
_geom_angle_site_symmetry_1
_geom_angle_site_symmetry_3
O1 Mo1 O8 106.48(11) . .
O1 Mo1 O6 100.11(11) . .
O8 Mo1 O6 101.77(10) . .
O1 Mo1 O2 94.02(10) . .
O8 Mo1 O2 150.79(10) . .
O6 Mo1 O2 94.64(9) . .
O1 Mo1 N2 93.74(11) . .
O8 Mo1 N2 80.00(10) . .
O6 Mo1 N2 164.81(10) . .
O2 Mo1 N2 78.07(9) . .
O1 Mo1 O3 164.61(10) . .
O8 Mo1 O3 88.87(10) . .
O6 Mo1 O3 77.14(9) . .
O2 Mo1 O3 71.31(8) . .
N2 Mo1 O3 87.85(9) . .
O1W Ni1 O2W 84.63(12) . .
O1W Ni1 N1 96.61(11) . .
O2W Ni1 N1 174.69(12) . .
O1W Ni1 O8 177.04(11) . .
O2W Ni1 O8 94.41(11) . .
N1 Ni1 O8 84.09(10) . .
O1W Ni1 O3W 95.18(11) . .
O2W Ni1 O3W 94.63(11) . .
N1 Ni1 O3W 90.41(10) . .
O8 Ni1 O3W 87.69(10) . .
O1W Ni1 O1 90.85(11) . 2_557
O2W Ni1 O1 88.79(11) . 2_557
N1 Ni1 O1 86.03(10) . 2_557
O8 Ni1 O1 86.33(9) . 2_557
O3W Ni1 O1 173.32(10) . 2_557
C2 N1 N2 105.2(3) . .
C2 N1 Ni1 137.2(2) . .
N2 N1 Ni1 115.6(2) . .
C1 N2 N1 106.5(3) . .
C1 N2 Mo1 130.0(2) . .
N1 N2 Mo1 123.13(19) . .
C1 N3 C2 103.4(3) . .
C1 N3 Ni2 141.5(2) . .
C2 N3 Ni2 114.4(2) . .
C3 N4 N5 107.3(3) . .
C3 N4 Ni2 115.4(2) . .
N5 N4 Ni2 137.3(2) . .
C4 N5 N4 105.1(3) . .
C3 N6 C4 101.8(3) . .
C7 N7 C8 122.2(4) . .
Mo1 O1 Ni1 152.92(14) . 2_557
Mo4 O2 Mo1 147.33(12) 2_556 .
Mo4 O2 Mo3 106.53(10) 2_556 .
Mo1 O2 Mo3 106.06(9) . .
Mo3 O3 Mo1 107.88(10) . .
Mo3 O3 Mo2 112.87(10) . .
Mo1 O3 Mo2 92.65(8) . .
Mo3 O5 Mo4 116.66(12) . .
Mo1 O6 Mo2 114.04(11) . .
Mo1 O8 Ni1 133.33(12) . .
Mo3 O9 Mo2 153.53(12) 2_556 .
Mo3 O9 Mo4 103.80(9) 2_556 .
Mo2 O9 Mo4 90.94(8) . .
Mo3 O9 Mo3 103.38(9) 2_556 .
Mo2 O9 Mo3 96.79(8) . .
Mo4 O9 Mo3 95.57(8) . .
Mo2 O13 Mo4 113.86(12) . .
N3 C1 N2 112.3(3) . .
N1 C2 N3 112.5(3) . .
N1 C2 C3 132.1(3) . .
N3 C2 C3 115.3(3) . .
N6 C3 N4 112.6(3) . .
N6 C3 C2 131.9(3) . .
N4 C3 C2 115.4(3) . .
N5 C4 N6 113.2(3) . .
N5 C4 C5 121.5(3) . .
N6 C4 C5 125.3(4) . .
C9 C5 C6 118.5(4) . .
C9 C5 C4 121.7(4) . .
C6 C5 C4 119.7(4) . .
C7 C6 C5 119.4(4) . .
N7 C7 C6 120.4(4) . .
N7 C8 C9 120.3(5) . .
C8 C9 C5 119.2(5) . .
O7 Mo2 O10 105.41(14) . .
O7 Mo2 O13 97.93(12) . .
O10 Mo2 O13 101.90(12) . .
O7 Mo2 O6 99.02(11) . .
O10 Mo2 O6 93.92(12) . .
O13 Mo2 O6 152.78(10) . .
O7 Mo2 O9 163.09(12) . .
O10 Mo2 O9 91.19(11) . .
O13 Mo2 O9 75.06(9) . .
O6 Mo2 O9 82.68(9) . .
O7 Mo2 O3 91.65(11) . .
O10 Mo2 O3 160.45(11) . .
O13 Mo2 O3 84.74(9) . .
O6 Mo2 O3 73.65(8) . .
O9 Mo2 O3 72.58(8) . .
N3 Ni2 N3 180.0 2_567 .
N3 Ni2 N4 100.97(12) 2_567 .
N3 Ni2 N4 79.03(12) . .
N3 Ni2 N4 79.03(12) 2_567 2_567
N3 Ni2 N4 100.97(12) . 2_567
N4 Ni2 N4 180.0 . 2_567
N3 Ni2 O6W 86.68(13) 2_567 .
N3 Ni2 O6W 93.32(13) . .
N4 Ni2 O6W 91.80(15) . .
N4 Ni2 O6W 88.20(15) 2_567 .
N3 Ni2 O6W 93.32(13) 2_567 2_567
N3 Ni2 O6W 86.68(13) . 2_567
N4 Ni2 O6W 88.20(15) . 2_567
N4 Ni2 O6W 91.80(15) 2_567 2_567
O6W Ni2 O6W 180.0 . 2_567
O4 Mo3 O5 104.32(12) . .
O4 Mo3 O3 103.20(11) . .
O5 Mo3 O3 101.12(10) . .
O4 Mo3 O9 103.79(11) . 2_556
O5 Mo3 O9 99.49(10) . 2_556
O3 Mo3 O9 140.52(10) . 2_556
O4 Mo3 O2 97.05(11) . .
O5 Mo3 O2 158.61(10) . .
O3 Mo3 O2 74.44(9) . .
O9 Mo3 O2 74.11(9) 2_556 .
O4 Mo3 O9 178.18(10) . .
O5 Mo3 O9 77.31(10) . .
O3 Mo3 O9 75.60(8) . .
O9 Mo3 O9 76.62(9) 2_556 .
O2 Mo3 O9 81.34(8) . .
O12 Mo4 O11 104.01(16) . .
O12 Mo4 O13 107.25(12) . .
O11 Mo4 O13 95.92(12) . .
O12 Mo4 O2 101.21(12) . 2_556
O11 Mo4 O2 97.78(12) . 2_556
O13 Mo4 O2 144.22(9) . 2_556
O12 Mo4 O9 158.93(13) . .
O11 Mo4 O9 96.60(12) . .
O13 Mo4 O9 74.37(9) . .
O2 Mo4 O9 71.33(8) 2_556 .
O12 Mo4 O5 89.21(13) . .
O11 Mo4 O5 166.68(12) . .
O13 Mo4 O5 78.29(9) . .
O2 Mo4 O5 80.92(9) 2_556 .
O9 Mo4 O5 70.35(8) . .

loop_
_geom_bond_atom_site_label_1
_geom_bond_atom_site_label_2
_geom_bond_distance
_geom_bond_site_symmetry_2
Mo1 O1 1.714(2) .
Mo1 O8 1.735(2) .
Mo1 O6 1.870(2) .
Mo1 O2 2.025(2) .
Mo1 N2 2.224(3) .
Mo1 O3 2.227(2) .
Ni1 O1W 2.000(3) .
Ni1 O2W 2.039(3) .
Ni1 N1 2.054(3) .
Ni1 O8 2.069(2) .
Ni1 O3W 2.072(2) .
Ni1 O1 2.082(2) 2_557
N1 C2 1.318(4) .
N1 N2 1.383(4) .
N2 C1 1.327(4) .
N3 C1 1.326(4) .
N3 C2 1.358(4) .
N3 Ni2 2.055(3) .
N4 C3 1.335(5) .
N4 N5 1.345(4) .
N4 Ni2 2.057(3) .
N5 C4 1.335(5) .
N6 C3 1.334(5) .
N6 C4 1.358(5) .
N7 C7 1.325(7) .
N7 C8 1.328(7) .
O1 Ni1 2.082(2) 2_557
O2 Mo4 1.957(2) 2_556
O2 Mo3 2.175(2) .
O3 Mo3 1.919(2) .
O3 Mo2 2.268(2) .
O4 Mo3 1.689(2) .
O5 Mo3 1.743(2) .
O5 Mo4 2.319(2) .
O6W Ni2 2.092(3) .
O6 Mo2 2.005(2) .
O7 Mo2 1.697(3) .
O9 Mo3 1.928(2) 2_556
O9 Mo2 2.261(2) .
O9 Mo4 2.274(2) .
O9 Mo3 2.410(2) .
O10 Mo2 1.705(3) .
O11 Mo4 1.696(3) .
O12 Mo4 1.693(3) .
O13 Mo2 1.918(2) .
O13 Mo4 1.940(2) .
C2 C3 1.460(5) .
C4 C5 1.460(5) .
C5 C9 1.384(6) .
C5 C6 1.400(6) .
C6 C7 1.363(6) .
C8 C9 1.376(6) .
Ni2 N3 2.055(3) 2_567
Ni2 N4 2.057(3) 2_567
Ni2 O6W 2.092(3) 2_567
Mo3 O9 1.928(2) 2_556
Mo4 O2 1.957(2) 2_556
